data_4324798
loop_
_publ_author_name
'Claire Butler'
'Sandrine Goetz'
'Christopher M. Fitchett'
'Paul E. Kruger'
'Thorfinnur Gunnlaugsson'

_publ_contact_author_address
;Department of Chemisrty
University of Canterbury
Christchurch
New Zealand
;
_publ_contact_author_email gunnlaut@tcd.ie
_publ_contact_author_name 'Professor Thorfinnur Gunnlaugsson'
_publ_section_title
;
 Spontaneous Formation of Novel Luminescent Dinuclear Lanthanide Complexes
 That Emit in the Visible and Near-IR Regions
;
_journal_name_full 'Inorganic Chemistry'
_journal_page_first 2723
_journal_page_last 2725
_journal_paper_doi 10.1021/ic102578k
_journal_volume 50
_journal_year 2011
_chemical_formula_moiety 'C28 H36 Eu2 N4 Na2 O31, 5(H2 O)'
_chemical_formula_sum 'C28 H46 Eu2 N4 Na2 O36'
_chemical_formula_weight 1364.59
_space_group_IT_number 2
_symmetry_cell_setting triclinic
_symmetry_space_group_name_Hall '-P 1'
_symmetry_space_group_name_H-M 'P -1'
_atom_sites_solution_hydrogens geom
_atom_sites_solution_primary direct
_atom_sites_solution_secondary difmap
_audit_creation_method SHELXL-97
_cell_angle_alpha 63.496(3)
_cell_angle_beta 88.081(3)
_cell_angle_gamma 88.183(3)
_cell_formula_units_Z 2
_cell_length_a 12.989(2)
_cell_length_b 13.276(2)
_cell_length_c 14.275(3)
_cell_measurement_reflns_used 954
_cell_measurement_temperature 170(2)
_cell_measurement_theta_max 26.375
_cell_measurement_theta_min 2.346
_cell_volume 2201.3(7)
_computing_cell_refinement 'SAINT v6.02A (Bruker, 2001)'
_computing_data_collection 'SMART v5.630 (Bruker, 2003)'
_computing_data_reduction 'SAINT v6.02A (Bruker, 2001)'
_computing_molecular_graphics
;
 OLEX2: a complete structure solution, refinement and analysis program.
 Dolomanov et al., J. Appl. Cryst. (2009). 42, 339-341
;
_computing_publication_material
;
 OLEX2: a complete structure solution, refinement and analysis program.
 Dolomanov et al., J. Appl. Cryst. (2009). 42, 339-341
;
_computing_structure_refinement 'SHELXL-97 (Sheldrick, 2008)'
_computing_structure_solution 'SHELXS-97 (Sheldrick, 1990)/Bruker'
_diffrn_ambient_temperature 119.0
_diffrn_measured_fraction_theta_full 0.994
_diffrn_measured_fraction_theta_max 0.994
_diffrn_measurement_device_type 'CCD area detector'
_diffrn_measurement_method 'phi and omega scans'
_diffrn_radiation_monochromator Parallel,graphite
_diffrn_radiation_source 'fine-focus sealed tube'
_diffrn_radiation_type 'Mo K\a'
_diffrn_radiation_wavelength 0.71073
_diffrn_reflns_av_R_equivalents 0.0414
_diffrn_reflns_av_sigmaI/netI 0.0555
_diffrn_reflns_limit_h_max 16
_diffrn_reflns_limit_h_min -16
_diffrn_reflns_limit_k_max 16
_diffrn_reflns_limit_k_min -16
_diffrn_reflns_limit_l_max 17
_diffrn_reflns_limit_l_min -17
_diffrn_reflns_number 19678
_diffrn_reflns_theta_full 26.40
_diffrn_reflns_theta_max 26.40
_diffrn_reflns_theta_min 1.57
_diffrn_source_current 40.0
_diffrn_source_power 2.0
_diffrn_source_target Mo
_diffrn_source_voltage 50.0
_exptl_absorpt_coefficient_mu 2.965
_exptl_absorpt_correction_T_max 1.0
_exptl_absorpt_correction_T_min 0.760961
_exptl_absorpt_correction_type multi-scan
_exptl_absorpt_process_details
;
 SADABS v.2.10 (Bruker,2003) was used for absorption correction.
 R(int) was 0.0704 before and 0.0399 after correction.
 The Ratio of minimum to maximum transmission is 0.760961.
 The \l/2 correction factor is 0.0015
;
_exptl_crystal_colour colourless
_exptl_crystal_density_diffrn 2.059
_exptl_crystal_description plate
_exptl_crystal_F_000 1356
_exptl_crystal_size_max 0.18
_exptl_crystal_size_mid 0.18
_exptl_crystal_size_min 0.04
_refine_diff_density_max 3.737
_refine_diff_density_min -2.673
_refine_diff_density_rms 0.203
_refine_ls_extinction_method none
_refine_ls_goodness_of_fit_ref 1.036
_refine_ls_hydrogen_treatment mixed
_refine_ls_matrix_type full
_refine_ls_number_parameters 763
_refine_ls_number_reflns 8979
_refine_ls_number_restraints 115
_refine_ls_restrained_S_all 1.100
_refine_ls_R_factor_all 0.0504
_refine_ls_R_factor_gt 0.0432
_refine_ls_shift/su_max 0.001
_refine_ls_shift/su_mean 0.000
_refine_ls_structure_factor_coef Fsqd
_refine_ls_weighting_details
;
calc w=1/[\s^2^(Fo^2^)+(0.0595P)^2^+10.3384P] where P=(Fo^2^+2Fc^2^)/3
;
_refine_ls_weighting_scheme calc
_refine_ls_wR_factor_gt 0.1116
_refine_ls_wR_factor_ref 0.1172
_reflns_number_gt 7734
_reflns_number_total 8979
_reflns_threshold_expression >2sigma(I)
_cod_data_source_file ic102578k_si_001_2.cif
_cod_data_source_block 1
_cod_original_cell_volume 2201.4(7)
_cod_database_code 4324798

loop_
_symmetry_equiv_pos_as_xyz
'x, y, z'
'-x, -y, -z'

loop_
_atom_site_label
_atom_site_type_symbol
_atom_site_fract_x
_atom_site_fract_y
_atom_site_fract_z
_atom_site_U_iso_or_equiv
_atom_site_adp_type
_atom_site_occupancy
_atom_site_symmetry_multiplicity
_atom_site_calc_flag
_atom_site_refinement_flags
_atom_site_disorder_assembly
_atom_site_disorder_group
Eu1 Eu 0.28132(2) 0.77719(2) 0.48663(2) 0.01115(9) Uani 1 1 d D . .
Eu2 Eu 0.22612(2) 0.20705(2) 1.065993(19) 0.01067(9) Uani 1 1 d D . .
N1 N 0.3465(3) 0.5796(4) 0.6144(3) 0.0117(9) Uani 1 1 d . . .
C2 C 0.3598(4) 0.4948(5) 0.5877(4) 0.0125(11) Uani 1 1 d . . .
C3 C 0.3729(4) 0.3833(5) 0.6625(4) 0.0123(11) Uani 1 1 d . . .
H3 H 0.3803 0.3245 0.6421 0.015 Uiso 1 1 calc R . .
C4 C 0.3749(4) 0.3598(5) 0.7678(4) 0.0121(10) Uani 1 1 d . . .
C5 C 0.3688(4) 0.4486(5) 0.7943(4) 0.0122(10) Uani 1 1 d . . .
H5 H 0.3739 0.4353 0.8651 0.015 Uiso 1 1 calc R . .
C6 C 0.3552(4) 0.5567(5) 0.7156(4) 0.0133(11) Uani 1 1 d . . .
C7 C 0.3453(4) 0.6584(5) 0.7377(4) 0.0122(11) Uani 1 1 d . . .
O8 O 0.3269(3) 0.7526(3) 0.6584(3) 0.0171(8) Uani 1 1 d . . .
O9 O 0.3538(3) 0.6444(4) 0.8291(3) 0.0191(9) Uani 1 1 d . . .
C10 C 0.3802(4) 0.2379(5) 0.8514(4) 0.0127(11) Uani 1 1 d . . .
O11 O 0.3563(3) 0.2219(3) 0.9434(3) 0.0165(8) Uani 1 1 d . . .
O12 O 0.4042(4) 0.1640(4) 0.8238(3) 0.0255(10) Uani 1 1 d . . .
N13 N 0.3518(3) 0.6413(4) 0.4121(4) 0.0119(9) Uani 1 1 d . . .
C14 C 0.3632(4) 0.5298(5) 0.4733(4) 0.0128(11) Uani 1 1 d . . .
C15 C 0.3807(4) 0.4541(5) 0.4311(4) 0.0142(11) Uani 1 1 d . . .
H15 H 0.3893 0.3761 0.4761 0.017 Uiso 1 1 calc R . .
C16 C 0.3855(4) 0.4928(5) 0.3231(4) 0.0123(11) Uani 1 1 d . . .
C17 C 0.3742(4) 0.6096(5) 0.2593(4) 0.0121(10) Uani 1 1 d . . .
H17 H 0.3777 0.6399 0.1852 0.014 Uiso 1 1 calc R . .
C18 C 0.3577(4) 0.6793(5) 0.3080(4) 0.0135(11) Uani 1 1 d . . .
C19 C 0.3447(4) 0.8059(5) 0.2464(4) 0.0135(11) Uani 1 1 d . . .
O20 O 0.3309(3) 0.8601(3) 0.3004(3) 0.0163(8) Uani 1 1 d . . .
O21 O 0.3476(3) 0.8483(3) 0.1492(3) 0.0192(9) Uani 1 1 d . . .
C22 C 0.4006(4) 0.4108(5) 0.2759(4) 0.0126(11) Uani 1 1 d . . .
O23 O 0.4222(3) 0.3108(3) 0.3384(3) 0.0195(9) Uani 1 1 d . . .
O24 O 0.3868(3) 0.4477(3) 0.1799(3) 0.0168(8) Uani 1 1 d . . .
N25 N 0.1636(3) 0.3495(4) 1.1348(3) 0.0113(9) Uani 1 1 d . . .
C26 C 0.1448(4) 0.4582(5) 1.0710(4) 0.0105(10) Uani 1 1 d . . .
C27 C 0.1322(4) 0.5386(5) 1.1085(4) 0.0133(11) Uani 1 1 d . . .
H27 H 0.1194 0.6153 1.0616 0.016 Uiso 1 1 calc R . .
C28 C 0.1387(4) 0.5048(5) 1.2160(4) 0.0116(10) Uani 1 1 d . . .
C29 C 0.1553(4) 0.3908(5) 1.2818(4) 0.0123(10) Uani 1 1 d . . .
H29 H 0.1570 0.3642 1.3556 0.015 Uiso 1 1 calc R . .
C30 C 0.1691(4) 0.3169(5) 1.2377(4) 0.0129(11) Uani 1 1 d . . .
C31 C 0.1908(4) 0.1927(5) 1.3037(4) 0.0128(11) Uani 1 1 d . . .
O32 O 0.2068(3) 0.1340(3) 1.2540(3) 0.0146(8) Uani 1 1 d . . .
O33 O 0.1913(4) 0.1547(4) 1.4005(3) 0.0214(9) Uani 1 1 d . . .
C34 C 0.1266(4) 0.5893(5) 1.2596(5) 0.0153(11) Uani 1 1 d . . .
O35 O 0.1223(3) 0.5503(4) 1.3574(3) 0.0209(9) Uani 1 1 d . . .
O36 O 0.1239(3) 0.6915(3) 1.1958(3) 0.0194(9) Uani 1 1 d . . .
N37 N 0.1431(3) 0.3974(4) 0.9373(3) 0.0115(9) Uani 1 1 d . . .
C38 C 0.1343(4) 0.4861(5) 0.9587(4) 0.0110(10) Uani 1 1 d . . .
C39 C 0.1147(4) 0.5942(5) 0.8810(4) 0.0122(11) Uani 1 1 d . . .
H39 H 0.1086 0.6559 0.8977 0.015 Uiso 1 1 calc R . .
C40 C 0.1040(4) 0.6111(5) 0.7775(4) 0.0117(10) Uani 1 1 d . . .
C41 C 0.1101(4) 0.5187(5) 0.7565(4) 0.0125(11) Uani 1 1 d . . .
H41 H 0.1028 0.5276 0.6872 0.015 Uiso 1 1 calc R . .
C42 C 0.1269(4) 0.4136(5) 0.8383(4) 0.0124(11) Uani 1 1 d . . .
C43 C 0.1304(4) 0.3057(5) 0.8260(4) 0.0140(11) Uani 1 1 d . . .
O44 O 0.1421(3) 0.2161(3) 0.9104(3) 0.0186(9) Uani 1 1 d . . .
O45 O 0.1218(3) 0.3126(3) 0.7370(3) 0.0184(9) Uani 1 1 d . . .
C46 C 0.0903(4) 0.7303(5) 0.6911(4) 0.0132(11) Uani 1 1 d . . .
O47 O 0.1232(3) 0.7500(3) 0.6008(3) 0.0202(9) Uani 1 1 d . . .
O48 O 0.0461(3) 0.8004(3) 0.7151(3) 0.0175(8) Uani 1 1 d . . .
Na1 Na 0.34939(19) 0.9281(2) 0.6598(2) 0.0224(5) Uani 1 1 d D . .
Na3 Na -0.0209(4) 0.9004(7) 0.4949(4) 0.094(2) Uani 0.50 1 d P . 1
Na2 Na 0.0837(6) 0.0297(4) 0.9408(4) 0.0853(18) Uani 0.50 1 d PD . 1
O2 O 0.0837(6) 0.0297(4) 0.9408(4) 0.0853(18) Uani 0.50 1 d PDU A 2
O3 O -0.0209(4) 0.9004(7) 0.4949(4) 0.094(2) Uani 0.50 1 d PU B 2
O49 O 0.1502(3) 0.6700(4) 0.4587(3) 0.0188(9) Uani 1 1 d D . .
H49A H 0.155(3) 0.631(5) 0.425(5) 0.028 Uiso 1 1 d D . .
H49B H 0.086(2) 0.668(5) 0.477(5) 0.028 Uiso 1 1 d D . .
O50 O 0.4649(3) 0.7941(4) 0.4849(3) 0.0193(9) Uani 1 1 d D . .
H50A H 0.500(3) 0.815(6) 0.435(3) 0.029 Uiso 1 1 d D . .
H50B H 0.497(3) 0.762(6) 0.543(3) 0.029 Uiso 1 1 d D . .
O51 O 0.1431(3) 0.9147(4) 0.3821(3) 0.0198(9) Uani 1 1 d D . .
H51A H 0.121(4) 0.899(3) 0.340(4) 0.030 Uiso 1 1 d D . .
H51B H 0.167(3) 0.980(2) 0.355(5) 0.030 Uiso 1 1 d D . .
O52 O 0.3199(3) 0.9676(3) 0.4726(3) 0.0162(8) Uani 1 1 d D . .
H52C H 0.272(3) 1.011(4) 0.463(5) 0.024 Uiso 1 1 d D . .
H52B H 0.371(4) 0.999(4) 0.432(5) 0.024 Uiso 1 1 d D . .
O53 O 0.0430(3) 0.1699(4) 1.1163(3) 0.0203(9) Uani 1 1 d D . .
H53A H 0.001(3) 0.165(7) 1.078(4) 0.030 Uiso 1 1 d D . .
H53B H 0.019(4) 0.174(7) 1.170(4) 0.030 Uiso 1 1 d D . .
O54 O 0.3587(3) 0.3280(4) 1.0714(3) 0.0179(9) Uani 1 1 d D . .
H54A H 0.419(3) 0.327(6) 1.052(6) 0.027 Uiso 1 1 d D . .
H54B H 0.352(4) 0.363(5) 1.109(5) 0.027 Uiso 1 1 d D . .
O55 O 0.3806(3) 0.0830(3) 1.1613(3) 0.0156(8) Uani 1 1 d D . .
H55B H 0.367(4) 0.017(3) 1.205(4) 0.023 Uiso 1 1 d D . .
H55A H 0.432(3) 0.085(5) 1.122(4) 0.023 Uiso 1 1 d D . .
O56 O 0.2010(3) 0.0159(3) 1.0926(3) 0.0172(8) Uani 1 1 d D . .
H56A H 0.253(3) -0.021(4) 1.091(6) 0.026 Uiso 1 1 d D . .
H56B H 0.158(4) -0.021(4) 1.137(5) 0.026 Uiso 1 1 d D . .
O57 O 0.5336(3) 0.8895(4) 0.6731(3) 0.0201(9) Uani 1 1 d D . .
H57C H 0.555(4) 0.889(6) 0.727(4) 0.030 Uiso 1 1 d D . .
H57B H 0.546(4) 0.827(4) 0.672(6) 0.030 Uiso 1 1 d D . .
O58 O 0.3063(4) 0.8444(4) 0.8474(4) 0.0277(10) Uani 1 1 d D . .
H58B H 0.321(6) 0.775(4) 0.865(6) 0.042 Uiso 1 1 d D . .
H58C H 0.340(4) 0.867(6) 0.884(5) 0.042 Uiso 1 1 d D . .
O59 O 0.1618(5) 0.9945(5) 0.6398(4) 0.0406(13) Uani 1 1 d D . .
H59A H 0.127(5) 0.932(4) 0.667(7) 0.061 Uiso 1 1 d D . .
H59B H 0.152(5) 1.024(6) 0.681(6) 0.061 Uiso 1 1 d D . .
O60 O 0.3895(5) 1.1012(5) 0.6633(5) 0.0442(14) Uani 1 1 d D . .
H60A H 0.346(3) 1.1531(15) 0.615(3) 0.066 Uiso 1 1 d D . .
H60B H 0.383(4) 1.094(2) 0.724(2) 0.066 Uiso 1 1 d D . .
O61 O 0.2472(6) 1.2373(6) 0.5407(5) 0.0659(19) Uani 1 1 d D . .
H61A H 0.241(2) 1.310(2) 0.500(7) 0.099 Uiso 1 1 d D . .
H61B H 0.234(7) 1.204(6) 0.501(7) 0.099 Uiso 1 1 d D . .
O62 O 0.1740(9) 0.0966(7) 0.7687(7) 0.093(3) Uani 1 1 d DU . .
H62C H 0.143(2) 0.156(2) 0.725(3) 0.139 Uiso 1 1 d D . .
H62B H 0.2353(18) 0.114(5) 0.775(3) 0.139 Uiso 1 1 d D . .
O63 O 0.1371(4) -0.1685(4) 0.9801(4) 0.0300(11) Uani 1 1 d D . .
H63B H 0.150(6) -0.216(4) 1.047(3) 0.045 Uiso 1 1 d D . .
H63A H 0.192(4) -0.179(5) 0.947(5) 0.045 Uiso 1 1 d D . .
O64 O -0.0645(4) 0.1313(4) 0.7687(4) 0.0314(11) Uani 1 1 d D . .
H64A H -0.017(2) 0.157(4) 0.7335(17) 0.047 Uiso 1 1 d D . .
H64B H -0.082(3) 0.175(3) 0.799(3) 0.047 Uiso 1 1 d D . .
O65 O 0.0660(4) 0.3517(6) 1.5293(4) 0.0472(16) Uani 1 1 d D . .
H65A H 0.071(4) 0.286(5) 1.538(8) 0.071 Uiso 1 1 d D . .
H65B H 0.066(9) 0.360(8) 1.584(5) 0.071 Uiso 1 1 d D . .
O66 O 0.5546(3) 0.3631(4) 0.9953(3) 0.0228(9) Uani 1 1 d D . .
H66B H 0.575(6) 0.371(6) 1.046(4) 0.034 Uiso 1 1 d D . .
H66A H 0.566(6) 0.414(5) 0.937(3) 0.034 Uiso 1 1 d D . .
O67 O 0.5616(3) 0.0644(4) 1.0594(3) 0.0204(9) Uani 1 1 d D . .
H67C H 0.592(5) 0.003(4) 1.083(5) 0.031 Uiso 1 1 d D . .
H67B H 0.564(6) 0.096(5) 0.992(3) 0.031 Uiso 1 1 d D . .

loop_
_atom_site_aniso_label
_atom_site_aniso_U_11
_atom_site_aniso_U_22
_atom_site_aniso_U_33
_atom_site_aniso_U_23
_atom_site_aniso_U_13
_atom_site_aniso_U_12
Eu1 0.01439(15) 0.01099(15) 0.00905(15) -0.00520(11) -0.00229(10) -0.00031(10)
Eu2 0.01411(15) 0.01103(15) 0.00838(14) -0.00547(11) -0.00240(10) -0.00119(10)
N1 0.015(2) 0.012(2) 0.008(2) -0.0046(18) -0.0016(17) -0.0021(17)
C2 0.010(2) 0.016(3) 0.012(3) -0.007(2) -0.001(2) -0.001(2)
C3 0.014(3) 0.012(3) 0.012(3) -0.007(2) -0.002(2) 0.000(2)
C4 0.010(2) 0.016(3) 0.010(3) -0.004(2) -0.0021(19) 0.001(2)
C5 0.012(3) 0.016(3) 0.009(2) -0.006(2) -0.002(2) 0.000(2)
C6 0.012(3) 0.018(3) 0.014(3) -0.010(2) 0.000(2) -0.003(2)
C7 0.010(2) 0.018(3) 0.012(3) -0.010(2) -0.003(2) -0.001(2)
O8 0.027(2) 0.015(2) 0.0120(19) -0.0079(17) -0.0070(16) 0.0010(17)
O9 0.026(2) 0.021(2) 0.013(2) -0.0100(17) -0.0057(17) 0.0013(17)
C10 0.013(3) 0.013(3) 0.010(3) -0.004(2) -0.001(2) -0.002(2)
O11 0.024(2) 0.015(2) 0.0099(19) -0.0052(16) 0.0031(16) -0.0053(16)
O12 0.048(3) 0.015(2) 0.014(2) -0.0073(18) -0.0009(19) 0.007(2)
N13 0.013(2) 0.012(2) 0.013(2) -0.0078(19) -0.0013(17) 0.0008(17)
C14 0.012(2) 0.014(3) 0.011(3) -0.004(2) -0.003(2) 0.000(2)
C15 0.017(3) 0.015(3) 0.011(3) -0.005(2) -0.003(2) 0.000(2)
C16 0.011(2) 0.018(3) 0.013(3) -0.011(2) -0.004(2) 0.000(2)
C17 0.014(3) 0.016(3) 0.008(2) -0.006(2) -0.001(2) -0.002(2)
C18 0.010(2) 0.018(3) 0.012(3) -0.006(2) -0.002(2) 0.000(2)
C19 0.011(2) 0.017(3) 0.013(3) -0.007(2) -0.003(2) 0.002(2)
O20 0.025(2) 0.014(2) 0.0126(19) -0.0082(17) -0.0002(16) 0.0001(16)
O21 0.029(2) 0.017(2) 0.0111(19) -0.0066(17) -0.0037(17) 0.0038(17)
C22 0.009(2) 0.020(3) 0.016(3) -0.014(2) 0.000(2) -0.001(2)
O23 0.027(2) 0.017(2) 0.018(2) -0.0116(18) -0.0071(17) 0.0060(17)
O24 0.020(2) 0.022(2) 0.0131(19) -0.0119(17) -0.0026(16) 0.0003(17)
N25 0.009(2) 0.017(2) 0.010(2) -0.0066(19) -0.0021(17) -0.0012(17)
C26 0.009(2) 0.014(3) 0.009(2) -0.005(2) -0.0016(19) -0.002(2)
C27 0.015(3) 0.013(3) 0.013(3) -0.006(2) -0.002(2) 0.000(2)
C28 0.013(3) 0.013(3) 0.012(3) -0.007(2) -0.001(2) -0.001(2)
C29 0.013(3) 0.017(3) 0.009(2) -0.007(2) -0.001(2) 0.000(2)
C30 0.011(2) 0.017(3) 0.012(3) -0.007(2) 0.000(2) -0.002(2)
C31 0.014(3) 0.015(3) 0.010(3) -0.006(2) 0.000(2) 0.000(2)
O32 0.022(2) 0.0122(19) 0.0106(18) -0.0058(16) -0.0006(15) -0.0032(16)
O33 0.038(3) 0.018(2) 0.0099(19) -0.0079(17) -0.0015(17) 0.0042(18)
C34 0.010(3) 0.022(3) 0.020(3) -0.015(3) -0.003(2) 0.000(2)
O35 0.028(2) 0.024(2) 0.016(2) -0.0134(19) -0.0003(17) -0.0015(18)
O36 0.028(2) 0.015(2) 0.020(2) -0.0120(18) -0.0012(17) -0.0001(17)
N37 0.013(2) 0.015(2) 0.009(2) -0.0069(19) -0.0025(17) -0.0007(18)
C38 0.008(2) 0.017(3) 0.011(3) -0.008(2) -0.0015(19) -0.002(2)
C39 0.013(3) 0.015(3) 0.013(3) -0.010(2) 0.001(2) -0.002(2)
C40 0.012(2) 0.014(3) 0.007(2) -0.002(2) -0.0014(19) -0.002(2)
C41 0.010(2) 0.017(3) 0.012(3) -0.008(2) -0.001(2) -0.002(2)
C42 0.010(2) 0.016(3) 0.014(3) -0.008(2) -0.001(2) -0.002(2)
C43 0.013(3) 0.018(3) 0.014(3) -0.009(2) -0.003(2) -0.001(2)
O44 0.032(2) 0.0116(19) 0.0115(19) -0.0041(16) -0.0093(17) 0.0010(17)
O45 0.027(2) 0.017(2) 0.0121(19) -0.0074(17) -0.0028(16) -0.0022(17)
C46 0.012(3) 0.016(3) 0.013(3) -0.007(2) -0.002(2) -0.004(2)
O47 0.033(2) 0.017(2) 0.0082(19) -0.0041(17) 0.0015(17) -0.0020(18)
O48 0.021(2) 0.015(2) 0.015(2) -0.0049(17) 0.0017(16) 0.0022(16)
Na1 0.0259(13) 0.0214(12) 0.0248(13) -0.0145(11) -0.0012(10) -0.0035(10)
Na3 0.045(3) 0.159(4) 0.039(2) -0.011(3) 0.005(2) 0.040(3)
Na2 0.175(5) 0.046(3) 0.049(3) -0.035(2) -0.010(3) 0.008(3)
O2 0.175(5) 0.046(3) 0.049(3) -0.035(2) -0.010(3) 0.008(3)
O3 0.045(3) 0.159(4) 0.039(2) -0.011(3) 0.005(2) 0.040(3)
O49 0.017(2) 0.024(2) 0.025(2) -0.0185(19) -0.0005(17) -0.0021(17)
O50 0.016(2) 0.023(2) 0.013(2) -0.0035(18) -0.0023(16) 0.0007(17)
O51 0.026(2) 0.017(2) 0.017(2) -0.0073(18) -0.0076(17) -0.0047(17)
O52 0.016(2) 0.0121(19) 0.018(2) -0.0049(17) -0.0044(16) 0.0026(16)
O53 0.015(2) 0.030(2) 0.022(2) -0.017(2) -0.0022(17) -0.0036(18)
O54 0.016(2) 0.025(2) 0.021(2) -0.0180(19) 0.0025(17) -0.0060(17)
O55 0.018(2) 0.018(2) 0.0121(19) -0.0078(17) 0.0000(16) -0.0020(16)
O56 0.018(2) 0.015(2) 0.020(2) -0.0090(18) -0.0026(17) -0.0005(16)
O57 0.024(2) 0.021(2) 0.021(2) -0.0146(19) -0.0058(18) -0.0012(18)
O58 0.030(3) 0.025(2) 0.034(3) -0.018(2) -0.009(2) 0.006(2)
O59 0.065(4) 0.031(3) 0.030(3) -0.016(2) 0.000(3) -0.023(3)
O60 0.049(3) 0.048(3) 0.038(3) -0.020(3) -0.004(3) -0.003(3)
O61 0.090(5) 0.061(4) 0.051(4) -0.027(4) -0.016(4) -0.007(4)
O62 0.141(5) 0.079(4) 0.080(4) -0.055(4) -0.016(4) 0.025(4)
O63 0.025(2) 0.038(3) 0.023(2) -0.009(2) -0.0048(19) -0.008(2)
O64 0.031(3) 0.024(2) 0.043(3) -0.019(2) 0.009(2) -0.007(2)
O65 0.024(3) 0.083(5) 0.023(3) -0.013(3) 0.001(2) -0.004(3)
O66 0.024(2) 0.029(2) 0.016(2) -0.009(2) -0.0042(18) -0.0040(19)
O67 0.027(2) 0.016(2) 0.017(2) -0.0066(18) -0.0023(18) 0.0003(17)

loop_
_atom_type_symbol
_atom_type_description
_atom_type_scat_dispersion_real
_atom_type_scat_dispersion_imag
_atom_type_scat_source
C C 0.0033 0.0016 'International Tables Vol C Tables 4.2.6.8 and 6.1.1.4'
H H 0.0000 0.0000 'International Tables Vol C Tables 4.2.6.8 and 6.1.1.4'
N N 0.0061 0.0033 'International Tables Vol C Tables 4.2.6.8 and 6.1.1.4'
O O 0.0106 0.0060 'International Tables Vol C Tables 4.2.6.8 and 6.1.1.4'
Na Na 0.0362 0.0249 'International Tables Vol C Tables 4.2.6.8 and 6.1.1.4'
Eu Eu -0.1578 3.6682 'International Tables Vol C Tables 4.2.6.8 and 6.1.1.4'

loop_
_geom_angle_atom_site_label_1
_geom_angle_atom_site_label_2
_geom_angle_atom_site_label_3
_geom_angle
_geom_angle_site_symmetry_1
_geom_angle_site_symmetry_3
O50 Eu1 O49 141.91(15) . .
O50 Eu1 O8 72.92(14) . .
O49 Eu1 O8 123.12(14) . .
O50 Eu1 O20 75.81(14) . .
O49 Eu1 O20 90.54(14) . .
O8 Eu1 O20 145.63(14) . .
O50 Eu1 O52 71.64(14) . .
O49 Eu1 O52 143.37(14) . .
O8 Eu1 O52 72.18(13) . .
O20 Eu1 O52 84.79(13) . .
O50 Eu1 O47 142.17(14) . .
O49 Eu1 O47 66.21(14) . .
O8 Eu1 O47 69.30(14) . .
O20 Eu1 O47 139.57(14) . .
O52 Eu1 O47 94.78(13) . .
O50 Eu1 O51 131.45(14) . .
O49 Eu1 O51 73.02(14) . .
O8 Eu1 O51 122.05(14) . .
O20 Eu1 O51 70.85(14) . .
O52 Eu1 O51 71.13(13) . .
O47 Eu1 O51 70.85(14) . .
O50 Eu1 N1 75.47(14) . .
O49 Eu1 N1 82.00(15) . .
O8 Eu1 N1 63.85(14) . .
O20 Eu1 N1 120.93(14) . .
O52 Eu1 N1 130.91(14) . .
O47 Eu1 N1 89.46(14) . .
O51 Eu1 N1 152.78(14) . .
O50 Eu1 N13 76.09(15) . .
O49 Eu1 N13 66.14(14) . .
O8 Eu1 N13 121.52(14) . .
O20 Eu1 N13 62.53(14) . .
O52 Eu1 N13 138.69(14) . .
O47 Eu1 N13 126.40(14) . .
O51 Eu1 N13 115.76(14) . .
N1 Eu1 N13 60.99(14) . .
O11 Eu2 O54 70.93(14) . .
O11 Eu2 O32 137.99(14) . .
O54 Eu2 O32 88.09(13) . .
O11 Eu2 O56 87.97(14) . .
O54 Eu2 O56 141.04(14) . .
O32 Eu2 O56 86.54(13) . .
O11 Eu2 O44 72.69(14) . .
O54 Eu2 O44 127.54(14) . .
O32 Eu2 O44 142.84(14) . .
O56 Eu2 O44 72.03(13) . .
O11 Eu2 O53 146.23(14) . .
O54 Eu2 O53 138.37(14) . .
O32 Eu2 O53 70.81(14) . .
O56 Eu2 O53 74.84(14) . .
O44 Eu2 O53 74.40(14) . .
O11 Eu2 O55 70.77(13) . .
O54 Eu2 O55 71.82(14) . .
O32 Eu2 O55 68.17(13) . .
O56 Eu2 O55 70.37(13) . .
O44 Eu2 O55 127.55(13) . .
O53 Eu2 O55 126.81(14) . .
O11 Eu2 N25 130.16(14) . .
O54 Eu2 N25 65.47(14) . .
O32 Eu2 N25 63.71(14) . .
O56 Eu2 N25 141.75(14) . .
O44 Eu2 N25 117.40(14) . .
O53 Eu2 N25 72.99(14) . .
O55 Eu2 N25 114.83(13) . .
O11 Eu2 N37 91.48(14) . .
O54 Eu2 N37 82.64(15) . .
O32 Eu2 N37 122.29(14) . .
O56 Eu2 N37 131.66(14) . .
O44 Eu2 N37 61.85(13) . .
O53 Eu2 N37 79.53(15) . .
O55 Eu2 N37 152.43(13) . .
N25 Eu2 N37 60.67(14) . .
C2 N1 C6 118.4(5) . .
C2 N1 Eu1 123.1(3) . .
C6 N1 Eu1 117.9(4) . .
N1 C2 C3 122.0(5) . .
N1 C2 C14 114.9(5) . .
C3 C2 C14 123.1(5) . .
C4 C3 C2 118.8(5) . .
C4 C3 H3 120.6 . .
C2 C3 H3 120.6 . .
C5 C4 C3 118.9(5) . .
C5 C4 C10 121.4(5) . .
C3 C4 C10 119.7(5) . .
C6 C5 C4 118.7(5) . .
C6 C5 H5 120.6 . .
C4 C5 H5 120.6 . .
N1 C6 C5 122.8(5) . .
N1 C6 C7 114.8(5) . .
C5 C6 C7 122.3(5) . .
O9 C7 O8 125.4(5) . .
O9 C7 C6 118.8(5) . .
O8 C7 C6 115.8(5) . .
C7 O8 Na1 122.9(3) . .
C7 O8 Eu1 125.7(3) . .
Na1 O8 Eu1 111.24(17) . .
O12 C10 O11 126.0(5) . .
O12 C10 C4 118.2(5) . .
O11 C10 C4 115.7(5) . .
C10 O11 Eu2 147.9(4) . .
C18 N13 C14 118.5(5) . .
C18 N13 Eu1 118.4(4) . .
C14 N13 Eu1 121.7(3) . .
N13 C14 C15 121.7(5) . .
N13 C14 C2 115.3(5) . .
C15 C14 C2 123.0(5) . .
C16 C15 C14 120.1(5) . .
C16 C15 H15 120.0 . .
C14 C15 H15 120.0 . .
C15 C16 C17 118.0(5) . .
C15 C16 C22 120.6(5) . .
C17 C16 C22 121.4(5) . .
C18 C17 C16 118.2(5) . .
C18 C17 H17 120.9 . .
C16 C17 H17 120.9 . .
N13 C18 C17 123.5(5) . .
N13 C18 C19 114.3(5) . .
C17 C18 C19 122.2(5) . .
O21 C19 O20 125.4(5) . .
O21 C19 C18 118.6(5) . .
O20 C19 C18 116.0(5) . .
C19 O20 Eu1 125.4(4) . .
O24 C22 O23 126.1(5) . .
O24 C22 C16 117.5(5) . .
O23 C22 C16 116.3(5) . .
C30 N25 C26 119.0(5) . .
C30 N25 Eu2 117.4(4) . .
C26 N25 Eu2 122.5(3) . .
N25 C26 C27 122.0(5) . .
N25 C26 C38 115.5(5) . .
C27 C26 C38 122.5(5) . .
C26 C27 C28 119.2(5) . .
C26 C27 H27 120.4 . .
C28 C27 H27 120.4 . .
C29 C28 C27 118.2(5) . .
C29 C28 C34 120.9(5) . .
C27 C28 C34 120.9(5) . .
C30 C29 C28 118.8(5) . .
C30 C29 H29 120.6 . .
C28 C29 H29 120.6 . .
N25 C30 C29 122.9(5) . .
N25 C30 C31 115.3(5) . .
C29 C30 C31 121.8(5) . .
O33 C31 O32 124.6(5) . .
O33 C31 C30 119.2(5) . .
O32 C31 C30 116.2(5) . .
C31 O32 Eu2 125.7(3) . .
C31 O33 Na3 119.4(4) . 2_567
O36 C34 O35 125.8(5) . .
O36 C34 C28 117.7(5) . .
O35 C34 C28 116.5(5) . .
C38 N37 C42 118.7(5) . .
C38 N37 Eu2 122.3(3) . .
C42 N37 Eu2 117.7(3) . .
N37 C38 C39 121.7(5) . .
N37 C38 C26 114.6(5) . .
C39 C38 C26 123.7(5) . .
C38 C39 C40 119.1(5) . .
C38 C39 H39 120.5 . .
C40 C39 H39 120.5 . .
C41 C40 C39 118.9(5) . .
C41 C40 C46 121.9(5) . .
C39 C40 C46 119.2(5) . .
C42 C41 C40 118.6(5) . .
C42 C41 H41 120.7 . .
C40 C41 H41 120.7 . .
N37 C42 C41 122.8(5) . .
N37 C42 C43 113.7(5) . .
C41 C42 C43 123.5(5) . .
O45 C43 O44 126.7(5) . .
O45 C43 C42 118.4(5) . .
O44 C43 C42 115.0(5) . .
C43 O44 Na2 124.8(4) . .
C43 O44 Eu2 124.2(3) . .
Na2 O44 Eu2 111.0(2) . .
O48 C46 O47 125.1(5) . .
O48 C46 C40 117.4(5) . .
O47 C46 C40 117.5(5) . .
O48 C46 Na3 73.2(3) . .
O47 C46 Na3 58.9(3) . .
C40 C46 Na3 150.2(4) . .
C46 O47 Eu1 145.0(4) . .
C46 O47 Na3 97.2(4) . .
Eu1 O47 Na3 109.74(18) . .
C46 O48 Na3 83.1(3) . .
O8 Na1 O60 174.5(2) . .
O8 Na1 O57 88.80(17) . .
O60 Na1 O57 85.68(19) . .
O8 Na1 O58 90.48(17) . .
O60 Na1 O58 90.00(19) . .
O57 Na1 O58 98.03(17) . .
O8 Na1 O52 72.81(15) . .
O60 Na1 O52 108.58(19) . .
O57 Na1 O52 101.40(16) . .
O58 Na1 O52 153.92(18) . .
O8 Na1 O59 98.33(17) . .
O60 Na1 O59 87.2(2) . .
O57 Na1 O59 172.64(19) . .
O58 Na1 O59 83.79(17) . .
O52 Na1 O59 79.15(17) . .
O33 Na3 O59 75.0(2) 2_567 2_576
O33 Na3 O51 166.4(4) 2_567 .
O59 Na3 O51 104.4(2) 2_576 .
O33 Na3 O47 108.6(2) 2_567 .
O59 Na3 O47 161.0(4) 2_576 .
O51 Na3 O47 67.55(17) . .
O33 Na3 Na3 101.2(3) 2_567 2_576
O59 Na3 Na3 89.4(3) 2_576 2_576
O51 Na3 Na3 92.4(3) . 2_576
O47 Na3 Na3 107.6(3) . 2_576
O33 Na3 O48 76.99(18) 2_567 .
O59 Na3 O48 148.4(2) 2_576 .
O51 Na3 O48 106.3(2) . .
O47 Na3 O48 46.19(14) . .
Na3 Na3 O48 82.0(3) 2_576 .
O33 Na3 C46 88.5(2) 2_567 .
O59 Na3 C46 162.4(3) 2_576 .
O51 Na3 C46 90.2(2) . .
O47 Na3 C46 23.95(14) . .
Na3 Na3 C46 100.0(3) 2_576 .
O48 Na3 C46 23.73(13) . .
O44 Na2 O62 77.7(3) . .
O44 Na2 O63 145.9(4) . .
O62 Na2 O63 89.2(3) . .
O44 Na2 Na2 112.1(3) . 2_557
O62 Na2 Na2 151.7(5) . 2_557
O63 Na2 Na2 94.4(3) . 2_557
O44 Na2 O56 68.7(2) . .
O62 Na2 O56 114.0(4) . .
O63 Na2 O56 89.0(2) . .
Na2 Na2 O56 94.2(3) 2_557 .
O44 Na2 O64 91.4(2) . .
O62 Na2 O64 69.4(3) . .
O63 Na2 O64 113.4(2) . .
Na2 Na2 O64 83.5(3) 2_557 .
O56 Na2 O64 157.6(2) . .
Eu1 O49 H49A 128(3) . .
Eu1 O49 H49B 126(2) . .
H49A O49 H49B 105(3) . .
Eu1 O50 H50A 125(4) . .
Eu1 O50 H50B 119(3) . .
H50A O50 H50B 115(5) . .
Eu1 O51 Na3 111.8(2) . .
Eu1 O51 H51A 111(2) . .
Na3 O51 H51A 101(5) . .
Eu1 O51 H51B 109(2) . .
Na3 O51 H51B 112(4) . .
H51A O51 H51B 112(5) . .
Eu1 O52 Na1 103.30(15) . .
Eu1 O52 H52C 117(4) . .
Na1 O52 H52C 96(5) . .
Eu1 O52 H52B 114(3) . .
Na1 O52 H52B 113(5) . .
H52C O52 H52B 112(5) . .
Eu2 O53 H53A 123(4) . .
Eu2 O53 H53B 120(3) . .
H53A O53 H53B 116(6) . .
Eu2 O54 H54A 124(3) . .
Eu2 O54 H54B 122(3) . .
H54A O54 H54B 112(5) . .
Eu2 O55 H55B 115(4) . .
Eu2 O55 H55A 115(4) . .
H55B O55 H55A 112(5) . .
Eu2 O56 Na2 106.61(19) . .
Eu2 O56 H56A 117(3) . .
Na2 O56 H56A 107(5) . .
Eu2 O56 H56B 117(3) . .
Na2 O56 H56B 92(5) . .
H56A O56 H56B 113(5) . .
Na1 O57 H57C 110(4) . .
Na1 O57 H57B 109(4) . .
H57C O57 H57B 112(5) . .
Na1 O58 H58B 100(6) . .
Na1 O58 H58C 116(4) . .
H58B O58 H58C 110(5) . .
Na1 O59 Na3 144.0(3) . 2_576
Na1 O59 H59A 104(5) . .
Na3 O59 H59A 92(6) 2_576 .
Na1 O59 H59B 106(5) . .
Na3 O59 H59B 100(6) 2_576 .
H59A O59 H59B 106(5) . .
Na1 O60 H60A 104.0(15) . .
Na1 O60 H60B 109.9(18) . .
H60A O60 H60B 116(4) . .
H61A O61 H61B 106(5) . .
Na2 O62 H62C 109(3) . .
Na2 O62 H62B 109(3) . .
H62C O62 H62B 108.4(19) . .
Na2 O63 H63B 117(4) . .
Na2 O63 H63A 119(4) . .
H63B O63 H63A 102(5) . .
Na2 O64 H64A 85.3(14) . .
Na2 O64 H64B 84.0(13) . .
H64A O64 H64B 108(4) . .
H65A O65 H65B 116(7) . .
H66B O66 H66A 117(6) . .
H67C O67 H67B 111(5) . .

loop_
_geom_bond_atom_site_label_1
_geom_bond_atom_site_label_2
_geom_bond_distance
_geom_bond_site_symmetry_2
Eu1 O50 2.400(4) .
Eu1 O49 2.407(4) .
Eu1 O8 2.418(4) .
Eu1 O20 2.453(4) .
Eu1 O52 2.510(4) .
Eu1 O47 2.510(4) .
Eu1 O51 2.514(4) .
Eu1 N1 2.572(5) .
Eu1 N13 2.602(4) .
Eu2 O11 2.340(4) .
Eu2 O54 2.418(4) .
Eu2 O32 2.420(4) .
Eu2 O56 2.424(4) .
Eu2 O44 2.461(4) .
Eu2 O53 2.462(4) .
Eu2 O55 2.562(4) .
Eu2 N25 2.590(5) .
Eu2 N37 2.597(5) .
N1 C2 1.344(7) .
N1 C6 1.346(7) .
C2 C3 1.395(8) .
C2 C14 1.484(7) .
C3 C4 1.392(7) .
C3 H3 0.9500 .
C4 C5 1.389(8) .
C4 C10 1.525(7) .
C5 C6 1.382(8) .
C5 H5 0.9500 .
C6 C7 1.518(7) .
C7 O9 1.242(7) .
C7 O8 1.280(7) .
O8 Na1 2.365(5) .
C10 O12 1.238(7) .
C10 O11 1.262(7) .
N13 C18 1.339(7) .
N13 C14 1.348(7) .
C14 C15 1.393(8) .
C15 C16 1.391(7) .
C15 H15 0.9500 .
C16 C17 1.411(8) .
C16 C22 1.520(7) .
C17 C18 1.391(8) .
C17 H17 0.9500 .
C18 C19 1.517(8) .
C19 O21 1.243(7) .
C19 O20 1.272(7) .
C22 O24 1.249(7) .
C22 O23 1.254(7) .
N25 C30 1.337(7) .
N25 C26 1.338(7) .
C26 C27 1.395(8) .
C26 C38 1.486(7) .
C27 C28 1.398(7) .
C27 H27 0.9500 .
C28 C29 1.395(8) .
C28 C34 1.509(7) .
C29 C30 1.388(8) .
C29 H29 0.9500 .
C30 C31 1.512(8) .
C31 O33 1.242(7) .
C31 O32 1.275(7) .
O33 Na3 2.564(7) 2_567
C34 O36 1.252(7) .
C34 O35 1.254(7) .
N37 C38 1.342(7) .
N37 C42 1.353(7) .
C38 C39 1.389(8) .
C39 C40 1.404(7) .
C39 H39 0.9500 .
C40 C41 1.385(8) .
C40 C46 1.521(8) .
C41 C42 1.379(8) .
C41 H41 0.9500 .
C42 C43 1.519(8) .
C43 O45 1.241(7) .
C43 O44 1.269(7) .
O44 Na2 2.455(7) .
C46 O48 1.246(7) .
C46 O47 1.257(7) .
C46 Na3 3.073(8) .
O47 Na3 2.652(7) .
O48 Na3 2.964(7) .
Na1 O60 2.396(6) .
Na1 O57 2.427(5) .
Na1 O58 2.450(6) .
Na1 O52 2.523(5) .
Na1 O59 2.546(7) .
Na3 O33 2.564(7) 2_567
Na3 O59 2.584(8) 2_576
Na3 O51 2.586(7) .
Na3 Na3 2.785(17) 2_576
Na2 O62 2.475(11) .
Na2 O63 2.512(7) .
Na2 Na2 2.624(14) 2_557
Na2 O56 2.627(7) .
Na2 O64 2.959(8) .
O49 H49A 0.85(3) .
O49 H49B 0.86(3) .
O50 H50A 0.77(3) .
O50 H50B 0.86(3) .
O51 H51A 0.78(3) .
O51 H51B 0.84(3) .
O52 H52C 0.81(3) .
O52 H52B 0.85(3) .
O53 H53A 0.81(3) .
O53 H53B 0.84(3) .
O54 H54A 0.82(3) .
O54 H54B 0.85(3) .
O55 H55B 0.84(3) .
O55 H55A 0.85(3) .
O56 H56A 0.83(3) .
O56 H56B 0.82(3) .
O57 H57C 0.83(4) .
O57 H57B 0.85(4) .
O58 H58B 0.85(4) .
O58 H58C 0.84(4) .
O59 Na3 2.584(8) 2_576
O59 H59A 0.88(4) .
O59 H59B 0.85(4) .
O60 H60A 0.914(19) .
O60 H60B 0.83(2) .
O61 H61A 0.87(2) .
O61 H61B 0.88(2) .
O62 H62C 0.852(11) .
O62 H62B 0.853(11) .
O63 H63B 0.90(4) .
O63 H63A 0.88(3) .
O64 H64A 0.77(3) .
O64 H64B 0.89(3) .
O65 H65A 0.82(4) .
O65 H65B 0.84(4) .
O66 H66B 0.83(4) .
O66 H66A 0.82(4) .
O67 H67C 0.82(4) .
O67 H67B 0.86(4) .

loop_
_geom_hbond_atom_site_label_D
_geom_hbond_atom_site_label_H
_geom_hbond_atom_site_label_A
_geom_hbond_distance_DH
_geom_hbond_distance_HA
_geom_hbond_distance_DA
_geom_hbond_angle_DHA
_geom_hbond_site_symmetry_A
O49 H49A O35 0.85(3) 1.80(3) 2.621(6) 162(4) 1_554
O50 H50A O60 0.77(3) 1.96(4) 2.695(7) 159(7) 2_676
O50 H50B O23 0.86(3) 1.87(3) 2.726(6) 174(5) 2_666
O51 H51B O32 0.84(3) 1.98(4) 2.793(6) 163(5) 1_564
O52 H52C O33 0.81(3) 1.99(4) 2.755(6) 158(6) 1_564
O52 H52B O57 0.85(3) 2.00(4) 2.827(6) 164(5) 2_676
O53 H53B O48 0.84(3) 1.98(4) 2.814(6) 173(7) 2_567
O54 H54A O66 0.82(3) 1.90(4) 2.704(6) 166(6) .
O54 H54B O24 0.85(3) 1.89(4) 2.707(6) 160(5) 1_556
O55 H55A O67 0.85(3) 1.95(3) 2.786(6) 168(5) .
O56 H56A O21 0.83(3) 1.96(4) 2.731(6) 154(6) 1_546
O56 H56B O64 0.82(3) 1.92(3) 2.723(6) 168(5) 2_557
O57 H57C O55 0.83(4) 2.00(4) 2.816(6) 169(7) 2_667
O57 H57B O23 0.85(4) 1.93(4) 2.778(6) 177(7) 2_666
O58 H58B O9 0.85(4) 2.05(5) 2.829(6) 152(7) .
O58 H58C O67 0.84(4) 1.98(4) 2.811(6) 167(6) 2_667
O60 H60B O12 0.83(2) 2.047(17) 2.779(7) 147(3) 1_565
O62 H62C O45 0.852(11) 2.17(4) 2.763(9) 126(4) .
O62 H62B O60 0.853(11) 2.57(5) 3.122(12) 124(5) 1_545
O63 H63B O36 0.90(4) 1.94(4) 2.800(6) 159(7) 1_545
O63 H63A O58 0.88(3) 1.96(4) 2.811(7) 163(5) 1_545
O64 H64A O62 0.77(3) 2.58(3) 3.118(12) 129(2) .
O64 H64B O36 0.89(3) 1.86(3) 2.703(6) 156(3) 2_567
O65 H65B O45 0.84(4) 2.13(7) 2.886(7) 150(9) 1_556
O66 H66B O9 0.83(4) 1.96(4) 2.770(6) 165(8) 2_667
O66 H66A O24 0.82(4) 1.95(4) 2.744(6) 164(7) 2_666
O67 H67C O12 0.82(4) 2.01(5) 2.762(6) 151(7) 2_657
O67 H67B O21 0.86(4) 2.12(5) 2.894(6) 149(6) 2_666
O59 H59A O48 0.88(4) 1.90(4) 2.778(6) 175(9) .
O59 H59B O62 0.85(4) 1.92(4) 2.739(9) 163(7) 1_565
